data_7235577
loop_
_publ_author_name
'Canaj, Angelos B.'
'Nodaraki, Lydia E.'
'\'Slepokura, Katarzyna'
'Siczek, Milosz'
'Tzimopoulos, Demetrios I.'
'Lis, Tadeusz'
'Milios, Constantinos J.'

_publ_section_title
;
 A family of polynuclear cobalt complexes upon employment of an
 indeno-quinoxaline based oxime ligand
;
_journal_issue 44
_journal_name_full 'RSC Adv.'
_journal_page_first 23068
_journal_paper_doi 10.1039/C4RA01914H
_journal_volume 4
_journal_year 2014
_chemical_formula_moiety 'C51 H33 Co3 N9 O10, 0.5(C H4 O), 0.2(O)'
_chemical_formula_sum 'C51.5 H35.4 Co3 N9 O10.7'
_chemical_formula_weight 1128.28
_space_group_crystal_system trigonal
_space_group_IT_number 148
_space_group_name_Hall '-R 3'
_space_group_name_H-M_alt 'R -3 :H'
_atom_sites_solution_hydrogens geom
_atom_sites_solution_primary direct
_atom_sites_solution_secondary difmap
_audit_creation_method SHELXL-97
_cell_angle_alpha 90.00
_cell_angle_beta 90.00
_cell_angle_gamma 120.00
_cell_formula_units_Z 6
_cell_length_a 17.930(8)
_cell_length_b 17.930(8)
_cell_length_c 25.611(8)
_cell_measurement_reflns_used 1510
_cell_measurement_temperature 80(2)
_cell_measurement_theta_max 30.50
_cell_measurement_theta_min 2.74
_cell_volume 7130(5)
_computing_cell_refinement
;
CrysAlisPro, Agilent Technologies,
Version 1.171.36.20 (release 27-06-2012 CrysAlis171 .NET)
(compiled Jul 11 2012,15:38:31)
;
_computing_data_collection
;
CrysAlisPro, Agilent Technologies,
Version 1.171.36.20 (release 27-06-2012 CrysAlis171 .NET)
(compiled Jul 11 2012,15:38:31)
;
_computing_data_reduction
;
CrysAlisPro, Agilent Technologies,
Version 1.171.36.20 (release 27-06-2012 CrysAlis171 .NET)
(compiled Jul 11 2012,15:38:31)
;
_computing_structure_refinement 'SHELXL-97 (Sheldrick, 1997)'
_computing_structure_solution 'SHELXS-97 (Sheldrick, 1990)'
_diffrn_ambient_temperature 80(2)
_diffrn_measured_fraction_theta_full 0.992
_diffrn_measured_fraction_theta_max 0.967
_diffrn_measurement_device_type
;
Xcalibur R kappa-geometry diffractometer with a Ruby 
CCD camera 
;
_diffrn_measurement_method 'omega scan'
_diffrn_radiation_monochromator graphite
_diffrn_radiation_source 'Enhance (Mo) X-ray Source'
_diffrn_radiation_type MoK\a
_diffrn_radiation_wavelength 0.71073
_diffrn_reflns_av_R_equivalents 0.0688
_diffrn_reflns_av_sigmaI/netI 0.1285
_diffrn_reflns_limit_h_max 25
_diffrn_reflns_limit_h_min -25
_diffrn_reflns_limit_k_max 22
_diffrn_reflns_limit_k_min -23
_diffrn_reflns_limit_l_max 36
_diffrn_reflns_limit_l_min -19
_diffrn_reflns_number 9952
_diffrn_reflns_theta_full 26.00
_diffrn_reflns_theta_max 30.57
_diffrn_reflns_theta_min 2.74
_exptl_absorpt_coefficient_mu 1.108
_exptl_absorpt_correction_T_max 0.922
_exptl_absorpt_correction_T_min 0.883
_exptl_absorpt_correction_type analytical
_exptl_absorpt_process_details
;
CrysAlisPro, Agilent Technologies,
Version 1.171.36.20 (release 27-06-2012 CrysAlis171 .NET)
(compiled Jul 11 2012,15:38:31)
Analytical numeric absorption correction using a multifaceted crystal
model based on expressions derived by R.C. Clark & J.S. Reid.
(Clark, R. C. & Reid, J. S. (1995). Acta Cryst. A51, 887-897)
;
_exptl_crystal_colour brown
_exptl_crystal_density_diffrn 1.577
_exptl_crystal_density_method 'not measured'
_exptl_crystal_description block
_exptl_crystal_F_000 3444
_exptl_crystal_size_max 0.13
_exptl_crystal_size_mid 0.10
_exptl_crystal_size_min 0.08
_refine_diff_density_max 0.599
_refine_diff_density_min -0.450
_refine_diff_density_rms 0.089
_refine_ls_extinction_method none
_refine_ls_goodness_of_fit_ref 1.022
_refine_ls_hydrogen_treatment constr
_refine_ls_matrix_type full
_refine_ls_number_parameters 246
_refine_ls_number_reflns 4711
_refine_ls_number_restraints 20
_refine_ls_restrained_S_all 1.020
_refine_ls_R_factor_all 0.1700
_refine_ls_R_factor_gt 0.0795
_refine_ls_shift/su_max 0.000
_refine_ls_shift/su_mean 0.000
_refine_ls_structure_factor_coef Fsqd
_refine_ls_weighting_details 'calc w=1/[\s^2^(Fo^2^)+(0.0521P)^2^+12.4629P] where P=(Fo^2^+2Fc^2^)/3'
_refine_ls_weighting_scheme calc
_refine_ls_wR_factor_gt 0.1355
_refine_ls_wR_factor_ref 0.1683
_reflns_number_gt 2431
_reflns_number_total 4711
_reflns_threshold_expression >2sigma(I)
_cod_data_source_file c4ra01914h2.cif
_cod_data_source_block ln201a
_cod_original_formula_sum 'C51.50 H35.40 Co3 N9 O10.70'
_cod_database_code 7235577

loop_
_symmetry_equiv_pos_as_xyz
'x, y, z'
'-y, x-y, z'
'-x+y, -x, z'
'x+2/3, y+1/3, z+1/3'
'-y+2/3, x-y+1/3, z+1/3'
'-x+y+2/3, -x+1/3, z+1/3'
'x+1/3, y+2/3, z+2/3'
'-y+1/3, x-y+2/3, z+2/3'
'-x+y+1/3, -x+2/3, z+2/3'
'-x, -y, -z'
'y, -x+y, -z'
'x-y, x, -z'
'-x+2/3, -y+1/3, -z+1/3'
'y+2/3, -x+y+1/3, -z+1/3'
'x-y+2/3, x+1/3, -z+1/3'
'-x+1/3, -y+2/3, -z+2/3'
'y+1/3, -x+y+2/3, -z+2/3'
'x-y+1/3, x+2/3, -z+2/3'

loop_
_atom_site_label
_atom_site_type_symbol
_atom_site_fract_x
_atom_site_fract_y
_atom_site_fract_z
_atom_site_U_iso_or_equiv
_atom_site_adp_type
_atom_site_occupancy
_atom_site_symmetry_multiplicity
_atom_site_calc_flag
_atom_site_refinement_flags
_atom_site_disorder_assembly
_atom_site_disorder_group
Co1 Co 0.38724(4) 0.60298(4) 0.36777(2) 0.0363(2) Uani 1 1 d . . .
O O 0.3333 0.6667 0.3534(2) 0.0385(12) Uani 1 3 d S . .
O1 O 0.22652(18) 0.54436(19) 0.42505(10) 0.0353(7) Uani 1 1 d . . .
N1 N 0.2938(2) 0.5358(2) 0.41878(12) 0.0313(8) Uani 1 1 d . A .
N2 N 0.4365(2) 0.5268(2) 0.39758(12) 0.0321(8) Uani 1 1 d . A .
N3 N 0.4556(2) 0.4091(2) 0.46415(14) 0.0345(8) Uani 1 1 d . . .
C1 C 0.5068(3) 0.5148(3) 0.39282(16) 0.0345(10) Uani 1 1 d . . .
C2 C 0.5687(3) 0.5598(3) 0.35497(17) 0.0459(12) Uani 1 1 d . A .
H2 H 0.5642 0.5999 0.3328 0.055 Uiso 1 1 calc R . .
C3 C 0.6366(3) 0.5454(4) 0.3503(2) 0.0576(15) Uani 1 1 d . . .
H3 H 0.6789 0.5756 0.3242 0.069 Uiso 1 1 calc R A .
C4 C 0.6450(3) 0.4879(4) 0.3824(2) 0.0578(16) Uani 1 1 d . A .
H4 H 0.6926 0.4790 0.3781 0.069 Uiso 1 1 calc R . .
C5 C 0.5865(3) 0.4448(3) 0.4196(2) 0.0498(14) Uani 1 1 d . . .
H5 H 0.5935 0.4063 0.4418 0.060 Uiso 1 1 calc R A .
C6 C 0.5145(3) 0.4560(3) 0.42625(17) 0.0358(10) Uani 1 1 d . A .
C7 C 0.3901(3) 0.4216(3) 0.46715(16) 0.0307(9) Uani 1 1 d . . .
C8 C 0.3142(3) 0.3833(3) 0.50096(16) 0.0302(9) Uani 1 1 d . . .
C9 C 0.2880(3) 0.3222(3) 0.53921(17) 0.0378(11) Uani 1 1 d . . .
H9 H 0.3221 0.2973 0.5484 0.045 Uiso 1 1 calc R . .
C10 C 0.2104(3) 0.2972(3) 0.56441(17) 0.0439(12) Uani 1 1 d . . .
H10 H 0.1910 0.2541 0.5907 0.053 Uiso 1 1 calc R . .
C11 C 0.1612(3) 0.3336(3) 0.55200(16) 0.0397(11) Uani 1 1 d . . .
H11 H 0.1083 0.3152 0.5697 0.048 Uiso 1 1 calc R . .
C12 C 0.1875(3) 0.3964(3) 0.51428(15) 0.0321(9) Uani 1 1 d . . .
H12 H 0.1539 0.4224 0.5062 0.039 Uiso 1 1 calc R . .
C13 C 0.2636(3) 0.4207(3) 0.48848(15) 0.0295(9) Uani 1 1 d . A .
C14 C 0.3063(3) 0.4826(3) 0.44682(15) 0.0266(9) Uani 1 1 d . . .
C15 C 0.3829(2) 0.4810(3) 0.43433(15) 0.0269(9) Uani 1 1 d . A .
O2 O 0.3185(6) 0.5252(7) 0.3111(4) 0.043(3) Uiso 0.51(3) 1 d PD A 1
O3 O 0.1939(7) 0.5296(10) 0.3159(5) 0.043(5) Uiso 0.51(3) 1 d PD . 1
C16 C 0.2409(8) 0.5022(10) 0.2988(6) 0.063(7) Uiso 0.51(3) 1 d PD A 1
C17 C 0.1942(7) 0.4203(13) 0.2650(8) 0.060(4) Uiso 0.51(3) 1 d PD A 1
H17A H 0.2355 0.4031 0.2535 0.090 Uiso 0.51(3) 1 calc PR A 1
H17B H 0.1688 0.4320 0.2345 0.090 Uiso 0.51(3) 1 calc PR A 1
H17C H 0.1487 0.3738 0.2856 0.090 Uiso 0.51(3) 1 calc PR A 1
O20 O 0.3172(8) 0.5049(14) 0.3221(9) 0.050(8) Uiso 0.247(18) 1 d PD A 2
O30 O 0.1870(9) 0.4984(13) 0.3228(6) 0.035(5) Uiso 0.247(18) 1 d PD . 2
C160 C 0.2371(8) 0.4715(11) 0.3118(7) 0.026(5) Uiso 0.247(18) 1 d PD A 2
C170 C 0.1956(11) 0.3840(14) 0.2834(9) 0.051(7) Uiso 0.247(18) 1 d PD A 2
H17D H 0.2396 0.3683 0.2762 0.076 Uiso 0.247(18) 1 calc PR A 2
H17E H 0.1701 0.3883 0.2505 0.076 Uiso 0.247(18) 1 calc PR A 2
H17F H 0.1506 0.3399 0.3056 0.076 Uiso 0.247(18) 1 calc PR A 2
O21 O 0.3065(13) 0.5091(18) 0.3182(9) 0.029(7) Uiso 0.24(3) 1 d PD A 3
O31 O 0.1857(19) 0.521(3) 0.3195(12) 0.037(11) Uiso 0.24(3) 1 d PD . 3
C161 C 0.2327(12) 0.4936(17) 0.3019(8) 0.022(8) Uiso 0.24(3) 1 d PD A 3
C171 C 0.2052(16) 0.449(2) 0.2483(10) 0.053(8) Uiso 0.24(3) 1 d PD A 3
H17G H 0.2470 0.4323 0.2368 0.079 Uiso 0.24(3) 1 calc PR A 3
H17H H 0.2030 0.4886 0.2229 0.079 Uiso 0.24(3) 1 calc PR A 3
H17I H 0.1482 0.3974 0.2513 0.079 Uiso 0.24(3) 1 calc PR A 3
O1M O 0.354(6) 0.664(9) 0.2167(14) 0.24(2) Uiso 0.17 1 d PD B -1
H1M H 0.3730 0.6589 0.2456 0.358 Uiso 0.17 1 calc PR B -1
C1M C 0.398(3) 0.650(4) 0.1759(17) 0.090(12) Uiso 0.17 1 d PD B -1
H1MA H 0.3902 0.6743 0.1434 0.135 Uiso 0.17 1 calc PR B -1
H1MB H 0.3759 0.5884 0.1715 0.135 Uiso 0.17 1 calc PR B -1
H1MC H 0.4597 0.6788 0.1844 0.135 Uiso 0.17 1 calc PR B -1
O1W O 0.3333 0.6667 0.5174(18) 0.10(2) Uiso 0.19(2) 3 d SP C -1

loop_
_atom_site_aniso_label
_atom_site_aniso_U_11
_atom_site_aniso_U_22
_atom_site_aniso_U_33
_atom_site_aniso_U_23
_atom_site_aniso_U_13
_atom_site_aniso_U_12
Co1 0.0393(4) 0.0319(4) 0.0339(3) -0.0007(3) -0.0054(3) 0.0151(3)
O 0.0356(18) 0.0356(18) 0.044(3) 0.000 0.000 0.0178(9)
O1 0.0307(16) 0.050(2) 0.0337(15) 0.0010(14) 0.0029(13) 0.0262(16)
N1 0.0268(19) 0.040(2) 0.0299(17) -0.0030(16) 0.0010(15) 0.0190(17)
N2 0.0254(19) 0.0286(19) 0.0327(18) -0.0071(15) 0.0052(15) 0.0064(16)
N3 0.029(2) 0.0290(19) 0.048(2) -0.0100(17) -0.0048(17) 0.0164(17)
C1 0.021(2) 0.036(3) 0.035(2) -0.019(2) -0.0012(18) 0.006(2)
C2 0.032(3) 0.054(3) 0.039(2) -0.010(2) 0.008(2) 0.011(2)
C3 0.032(3) 0.065(4) 0.057(3) -0.021(3) 0.016(2) 0.009(3)
C4 0.027(3) 0.068(4) 0.070(4) -0.036(3) -0.003(3) 0.017(3)
C5 0.028(3) 0.051(3) 0.072(3) -0.032(3) -0.009(2) 0.021(2)
C6 0.025(2) 0.032(2) 0.045(2) -0.020(2) -0.004(2) 0.010(2)
C7 0.027(2) 0.025(2) 0.039(2) -0.0094(18) -0.0023(18) 0.0119(19)
C8 0.029(2) 0.025(2) 0.034(2) -0.0040(18) -0.0009(18) 0.0122(19)
C9 0.043(3) 0.036(3) 0.039(2) 0.000(2) 0.002(2) 0.023(2)
C10 0.048(3) 0.038(3) 0.043(3) 0.011(2) 0.007(2) 0.019(2)
C11 0.031(2) 0.044(3) 0.038(2) 0.004(2) 0.006(2) 0.015(2)
C12 0.028(2) 0.038(2) 0.033(2) -0.0022(19) -0.0011(18) 0.018(2)
C13 0.025(2) 0.031(2) 0.032(2) -0.0041(18) 0.0012(17) 0.0134(19)
C14 0.025(2) 0.026(2) 0.028(2) -0.0016(17) -0.0005(17) 0.0125(18)
C15 0.025(2) 0.027(2) 0.0282(19) -0.0061(17) -0.0022(17) 0.0132(19)

loop_
_atom_type_symbol
_atom_type_description
_atom_type_scat_dispersion_real
_atom_type_scat_dispersion_imag
_atom_type_scat_source
C C 0.0033 0.0016 'International Tables Vol C Tables 4.2.6.8 and 6.1.1.4'
H H 0.0000 0.0000 'International Tables Vol C Tables 4.2.6.8 and 6.1.1.4'
N N 0.0061 0.0033 'International Tables Vol C Tables 4.2.6.8 and 6.1.1.4'
O O 0.0106 0.0060 'International Tables Vol C Tables 4.2.6.8 and 6.1.1.4'
Co Co 0.3494 0.9721 'International Tables Vol C Tables 4.2.6.8 and 6.1.1.4'

loop_
_geom_angle_atom_site_label_1
_geom_angle_atom_site_label_2
_geom_angle_atom_site_label_3
_geom_angle
_geom_angle_site_symmetry_1
_geom_angle_site_symmetry_3
O Co1 O3 90.3(4) . 2_665
O Co1 O31 94.4(9) . 2_665
O3 Co1 O31 5.4(16) 2_665 2_665
O Co1 O20 97.8(6) . .
O3 Co1 O20 93.9(9) 2_665 .
O31 Co1 O20 96.7(13) 2_665 .
O Co1 O2 87.5(3) . .
O3 Co1 O2 85.8(6) 2_665 .
O31 Co1 O2 89.3(14) 2_665 .
O20 Co1 O2 13.2(8) . .
O Co1 O1 91.83(14) . 2_665
O3 Co1 O1 94.5(5) 2_665 2_665
O31 Co1 O1 91.0(12) 2_665 2_665
O20 Co1 O1 167.2(8) . 2_665
O2 Co1 O1 179.3(3) . 2_665
O Co1 N1 87.84(14) . .
O3 Co1 N1 176.2(5) 2_665 .
O31 Co1 N1 177.7(9) 2_665 .
O20 Co1 N1 83.1(7) . .
O2 Co1 N1 90.9(4) . .
O1 Co1 N1 88.84(13) 2_665 .
O Co1 O21 90.6(7) . .
O3 Co1 O21 94.1(10) 2_665 .
O31 Co1 O21 97.4(14) 2_665 .
O20 Co1 O21 7.2(11) . .
O2 Co1 O21 8.9(9) . .
O1 Co1 O21 171.1(9) 2_665 .
N1 Co1 O21 82.7(8) . .
O Co1 N2 169.29(17) . .
O3 Co1 N2 99.7(4) 2_665 .
O31 Co1 N2 95.3(9) 2_665 .
O20 Co1 N2 85.5(7) . .
O2 Co1 N2 97.2(3) . .
O1 Co1 N2 83.48(12) 2_665 .
N1 Co1 N2 82.46(14) . .
O21 Co1 N2 92.6(8) . .
O Co1 O30 93.3(4) . 2_665
O3 Co1 O30 12.8(6) 2_665 2_665
O31 Co1 O30 9.2(13) 2_665 2_665
O20 Co1 O30 105.8(9) . 2_665
O2 Co1 O30 98.4(6) . 2_665
O1 Co1 O30 81.9(5) 2_665 2_665
N1 Co1 O30 170.7(5) . 2_665
O21 Co1 O30 106.5(9) . 2_665
N2 Co1 O30 95.5(4) . 2_665
Co1 O Co1 116.20(10) 3_565 2_665
Co1 O Co1 116.20(10) 3_565 .
Co1 O Co1 116.20(10) 2_665 .
N1 O1 Co1 111.4(2) . 3_565
O1 N1 C14 121.9(3) . .
O1 N1 Co1 124.2(3) . .
C14 N1 Co1 113.9(3) . .
C15 N2 C1 114.1(4) . .
C15 N2 Co1 104.7(3) . .
C1 N2 Co1 141.0(3) . .
C7 N3 C6 114.9(4) . .
N2 C1 C2 119.8(4) . .
N2 C1 C6 119.8(4) . .
C2 C1 C6 120.4(4) . .
C3 C2 C1 118.6(5) . .
C3 C2 H2 120.7 . .
C1 C2 H2 120.7 . .
C2 C3 C4 121.7(5) . .
C2 C3 H3 119.1 . .
C4 C3 H3 119.1 . .
C5 C4 C3 120.5(5) . .
C5 C4 H4 119.8 . .
C3 C4 H4 119.8 . .
C4 C5 C6 120.8(5) . .
C4 C5 H5 119.6 . .
C6 C5 H5 119.6 . .
N3 C6 C5 118.5(5) . .
N3 C6 C1 123.5(4) . .
C5 C6 C1 118.0(4) . .
N3 C7 C15 121.6(4) . .
N3 C7 C8 131.3(4) . .
C15 C7 C8 107.1(3) . .
C9 C8 C13 119.9(4) . .
C9 C8 C7 132.0(4) . .
C13 C8 C7 108.1(4) . .
C8 C9 C10 118.7(4) . .
C8 C9 H9 120.7 . .
C10 C9 H9 120.7 . .
C11 C10 C9 121.2(4) . .
C11 C10 H10 119.4 . .
C9 C10 H10 119.4 . .
C10 C11 C12 120.9(4) . .
C10 C11 H11 119.5 . .
C12 C11 H11 119.5 . .
C11 C12 C13 118.4(4) . .
C11 C12 H12 120.8 . .
C13 C12 H12 120.8 . .
C12 C13 C8 120.9(4) . .
C12 C13 C14 130.9(4) . .
C8 C13 C14 108.3(3) . .
N1 C14 C15 114.4(4) . .
N1 C14 C13 138.6(4) . .
C15 C14 C13 107.1(4) . .
N2 C15 C7 126.1(4) . .
N2 C15 C14 124.4(4) . .
C7 C15 C14 109.5(3) . .
C16 O2 Co1 127.4(6) . .
C16 O3 Co1 130.2(6) . 3_565
O3 C16 O2 128.8(6) . .
O3 C16 C17 114.8(7) . .
O2 C16 C17 115.5(6) . .
C16 C17 H17A 109.5 . .
C16 C17 H17B 109.5 . .
H17A C17 H17B 109.5 . .
C16 C17 H17C 109.5 . .
H17A C17 H17C 109.5 . .
H17B C17 H17C 109.5 . .
C160 O20 Co1 127.7(9) . .
C160 O30 Co1 127.4(8) . 3_565
O30 C160 O20 129.1(7) . .
O30 C160 C170 115.1(6) . .
O20 C160 C170 115.7(6) . .
C160 C170 H17D 109.5 . .
C160 C170 H17E 109.5 . .
H17D C170 H17E 109.5 . .
C160 C170 H17F 109.5 . .
H17D C170 H17F 109.5 . .
H17E C170 H17F 109.5 . .
C161 O21 Co1 128.1(14) . .
C161 O31 Co1 128.0(15) . 3_565
O31 C161 O21 128.7(6) . .
O31 C161 C171 114.9(7) . .
O21 C161 C171 115.5(7) . .
C161 C171 H17G 109.5 . .
C161 C171 H17H 109.5 . .
H17G C171 H17H 109.5 . .
C161 C171 H17I 109.5 . .
H17G C171 H17I 109.5 . .
H17H C171 H17I 109.5 . .
C1M O1M H1M 109.5 . .
O1M C1M H1MA 109.5 . .
O1M C1M H1MB 109.5 . .
H1MA C1M H1MB 109.5 . .
O1M C1M H1MC 109.5 . .
H1MA C1M H1MC 109.5 . .
H1MB C1M H1MC 109.5 . .

loop_
_geom_bond_atom_site_label_1
_geom_bond_atom_site_label_2
_geom_bond_distance
_geom_bond_site_symmetry_2
Co1 O 1.8648(14) .
Co1 O3 1.886(11) 2_665
Co1 O31 1.91(2) 2_665
Co1 O20 1.956(14) .
Co1 O2 1.963(8) .
Co1 O1 1.983(3) 2_665
Co1 N1 1.987(3) .
Co1 O21 2.026(17) .
Co1 N2 2.106(4) .
Co1 O30 2.178(16) 2_665
O Co1 1.8648(14) 3_565
O Co1 1.8648(14) 2_665
O1 N1 1.299(4) .
O1 Co1 1.983(3) 3_565
N1 C14 1.300(5) .
N2 C15 1.302(5) .
N2 C1 1.386(5) .
N3 C7 1.305(5) .
N3 C6 1.369(5) .
C1 C2 1.389(6) .
C1 C6 1.419(6) .
C2 C3 1.370(7) .
C2 H2 0.9500 .
C3 C4 1.385(8) .
C3 H3 0.9500 .
C4 C5 1.340(7) .
C4 H4 0.9500 .
C5 C6 1.411(6) .
C5 H5 0.9500 .
C7 C15 1.412(6) .
C7 C8 1.461(6) .
C8 C9 1.366(6) .
C8 C13 1.408(6) .
C9 C10 1.390(6) .
C9 H9 0.9500 .
C10 C11 1.371(6) .
C10 H10 0.9500 .
C11 C12 1.376(6) .
C11 H11 0.9500 .
C12 C13 1.377(5) .
C12 H12 0.9500 .
C13 C14 1.451(5) .
C14 C15 1.425(5) .
O2 C16 1.277(7) .
O3 C16 1.248(8) .
O3 Co1 1.886(10) 3_565
C16 C17 1.541(10) .
C17 H17A 0.9800 .
C17 H17B 0.9800 .
C17 H17C 0.9800 .
O20 C160 1.277(7) .
O30 C160 1.247(8) .
O30 Co1 2.178(15) 3_565
C160 C170 1.540(9) .
C170 H17D 0.9800 .
C170 H17E 0.9800 .
C170 H17F 0.9800 .
O21 C161 1.277(7) .
O31 C161 1.248(8) .
O31 Co1 1.91(2) 3_565
C161 C171 1.541(10) .
C171 H17G 0.9800 .
C171 H17H 0.9800 .
C171 H17I 0.9800 .
O1M C1M 1.410(2) .
O1M H1M 0.8400 .
C1M H1MA 0.9800 .
C1M H1MB 0.9800 .
C1M H1MC 0.9800 .

loop_
_geom_torsion_atom_site_label_1
_geom_torsion_atom_site_label_2
_geom_torsion_atom_site_label_3
_geom_torsion_atom_site_label_4
_geom_torsion
_geom_torsion_site_symmetry_1
_geom_torsion_site_symmetry_4
O3 Co1 O Co1 152.9(5) 2_665 3_565
O31 Co1 O Co1 156.2(12) 2_665 3_565
O20 Co1 O Co1 58.9(8) . 3_565
O2 Co1 O Co1 67.1(4) . 3_565
O1 Co1 O Co1 -112.7(2) 2_665 3_565
N1 Co1 O Co1 -23.9(3) . 3_565
O21 Co1 O Co1 58.8(8) . 3_565
N2 Co1 O Co1 -48.9(7) . 3_565
O30 Co1 O Co1 165.4(6) 2_665 3_565
O3 Co1 O Co1 -64.9(5) 2_665 2_665
O31 Co1 O Co1 -61.5(12) 2_665 2_665
O20 Co1 O Co1 -158.9(8) . 2_665
O2 Co1 O Co1 -150.6(4) . 2_665
O1 Co1 O Co1 29.6(3) 2_665 2_665
N1 Co1 O Co1 118.4(2) . 2_665
O21 Co1 O Co1 -158.9(8) . 2_665
N2 Co1 O Co1 93.4(5) . 2_665
O30 Co1 O Co1 -52.4(6) 2_665 2_665
Co1 O1 N1 C14 -169.0(3) 3_565 .
Co1 O1 N1 Co1 12.4(3) 3_565 .
O Co1 N1 O1 6.0(3) . .
O3 Co1 N1 O1 -54(5) 2_665 .
O31 Co1 N1 O1 -177(100) 2_665 .
O20 Co1 N1 O1 -92.1(7) . .
O2 Co1 N1 O1 -81.4(4) . .
O1 Co1 N1 O1 97.9(3) 2_665 .
O21 Co1 N1 O1 -84.9(8) . .
N2 Co1 N1 O1 -178.5(3) . .
O30 Co1 N1 O1 103(2) 2_665 .
O Co1 N1 C14 -172.6(3) . .
O3 Co1 N1 C14 128(5) 2_665 .
O31 Co1 N1 C14 5(31) 2_665 .
O20 Co1 N1 C14 89.2(7) . .
O2 Co1 N1 C14 99.9(4) . .
O1 Co1 N1 C14 -80.8(3) 2_665 .
O21 Co1 N1 C14 96.5(8) . .
N2 Co1 N1 C14 2.8(3) . .
O30 Co1 N1 C14 -75(2) 2_665 .
O Co1 N2 C15 22.1(7) . .
O3 Co1 N2 C15 -180.0(5) 2_665 .
O31 Co1 N2 C15 177.0(12) 2_665 .
O20 Co1 N2 C15 -86.7(7) . .
O2 Co1 N2 C15 -93.1(4) . .
O1 Co1 N2 C15 86.6(3) 2_665 .
N1 Co1 N2 C15 -3.1(3) . .
O21 Co1 N2 C15 -85.4(8) . .
O30 Co1 N2 C15 167.7(6) 2_665 .
O Co1 N2 C1 -152.5(5) . .
O3 Co1 N2 C1 5.3(6) 2_665 .
O31 Co1 N2 C1 2.3(12) 2_665 .
O20 Co1 N2 C1 98.6(8) . .
O2 Co1 N2 C1 92.3(5) . .
O1 Co1 N2 C1 -88.1(4) 2_665 .
N1 Co1 N2 C1 -177.8(4) . .
O21 Co1 N2 C1 99.9(8) . .
O30 Co1 N2 C1 -6.9(6) 2_665 .
C15 N2 C1 C2 179.9(4) . .
Co1 N2 C1 C2 -5.8(6) . .
C15 N2 C1 C6 0.6(5) . .
Co1 N2 C1 C6 175.0(3) . .
N2 C1 C2 C3 -178.5(4) . .
C6 C1 C2 C3 0.8(6) . .
C1 C2 C3 C4 -0.6(7) . .
C2 C3 C4 C5 -0.3(8) . .
C3 C4 C5 C6 1.0(7) . .
C7 N3 C6 C5 -178.6(4) . .
C7 N3 C6 C1 0.8(6) . .
C4 C5 C6 N3 178.7(4) . .
C4 C5 C6 C1 -0.7(6) . .
N2 C1 C6 N3 -0.3(6) . .
C2 C1 C6 N3 -179.6(4) . .
N2 C1 C6 C5 179.1(4) . .
C2 C1 C6 C5 -0.2(6) . .
C6 N3 C7 C15 -1.6(5) . .
C6 N3 C7 C8 178.5(4) . .
N3 C7 C8 C9 -0.9(8) . .
C15 C7 C8 C9 179.2(4) . .
N3 C7 C8 C13 179.2(4) . .
C15 C7 C8 C13 -0.7(4) . .
C13 C8 C9 C10 1.2(6) . .
C7 C8 C9 C10 -178.8(4) . .
C8 C9 C10 C11 -1.0(7) . .
C9 C10 C11 C12 -0.3(7) . .
C10 C11 C12 C13 1.3(6) . .
C11 C12 C13 C8 -1.1(6) . .
C11 C12 C13 C14 178.5(4) . .
C9 C8 C13 C12 -0.2(6) . .
C7 C8 C13 C12 179.8(4) . .
C9 C8 C13 C14 -179.8(4) . .
C7 C8 C13 C14 0.2(4) . .
O1 N1 C14 C15 179.4(3) . .
Co1 N1 C14 C15 -1.9(4) . .
O1 N1 C14 C13 0.4(7) . .
Co1 N1 C14 C13 179.1(4) . .
C12 C13 C14 N1 -0.1(8) . .
C8 C13 C14 N1 179.5(5) . .
C12 C13 C14 C15 -179.1(4) . .
C8 C13 C14 C15 0.5(4) . .
C1 N2 C15 C7 -1.5(6) . .
Co1 N2 C15 C7 -177.8(3) . .
C1 N2 C15 C14 179.7(3) . .
Co1 N2 C15 C14 3.3(4) . .
N3 C7 C15 N2 2.2(6) . .
C8 C7 C15 N2 -177.9(4) . .
N3 C7 C15 C14 -178.9(4) . .
C8 C7 C15 C14 1.0(4) . .
N1 C14 C15 N2 -1.3(6) . .
C13 C14 C15 N2 178.1(4) . .
N1 C14 C15 C7 179.7(3) . .
C13 C14 C15 C7 -1.0(4) . .
O Co1 O2 C16 -36.3(13) . .
O3 Co1 O2 C16 -126.8(14) 2_665 .
O31 Co1 O2 C16 -130.8(14) 2_665 .
O20 Co1 O2 C16 105(3) . .
O1 Co1 O2 C16 -18(32) 2_665 .
N1 Co1 O2 C16 51.5(13) . .
O21 Co1 O2 C16 74(5) . .
N2 Co1 O2 C16 134.0(13) . .
O30 Co1 O2 C16 -129.3(14) 2_665 .
Co1 O3 C16 O2 -2(3) 3_565 .
Co1 O3 C16 C17 167.2(17) 3_565 .
Co1 O2 C16 O3 8(3) . .
Co1 O2 C16 C17 -161.4(16) . .
O Co1 O20 C160 -35(2) . .
O3 Co1 O20 C160 -126(2) 2_665 .
O31 Co1 O20 C160 -130(2) 2_665 .
O2 Co1 O20 C160 -74(2) . .
O1 Co1 O20 C160 104(2) 2_665 .
N1 Co1 O20 C160 52(2) . .
O21 Co1 O20 C160 -34(9) . .
N2 Co1 O20 C160 135(2) . .
O30 Co1 O20 C160 -131(2) 2_665 .
Co1 O30 C160 O20 -3(4) 3_565 .
Co1 O30 C160 C170 174.8(13) 3_565 .
Co1 O20 C160 O30 9(4) . .
Co1 O20 C160 C170 -168.2(17) . .
O Co1 O21 C161 -21(3) . .
O3 Co1 O21 C161 -111(2) 2_665 .
O31 Co1 O21 C161 -116(3) 2_665 .
O20 Co1 O21 C161 159(13) . .
O2 Co1 O21 C161 -90(6) . .
O1 Co1 O21 C161 85(5) 2_665 .
N1 Co1 O21 C161 67(3) . .
N2 Co1 O21 C161 149(3) . .
O30 Co1 O21 C161 -115(2) 2_665 .
Co1 O31 C161 O21 14(5) 3_565 .
Co1 O31 C161 C171 -154(3) 3_565 .
Co1 O21 C161 O31 -15(5) . .
Co1 O21 C161 C171 153(3) . .
